data_4350149
loop_
_publ_author_name
'Gendler, Shimrit'
'Segal, Sharon'
'Goldberg, Israel'
'Goldschmidt, Zeev'
'Kol, Moshe'

_publ_section_title
;
 Titanium and zirconium complexes of dianionic and trianionic
 amine-phenolate-type ligands in catalysis of lactide polymerization.
;
_journal_issue 12
_journal_name_full 'Inorganic chemistry'
_journal_page_first 4783
_journal_page_last 4790
_journal_paper_doi 10.1021/ic052120j
_journal_volume 45
_journal_year 2006
_chemical_formula_sum 'C40 H68 N2 O4 Zr'
_chemical_formula_weight 732.18
_space_group_IT_number 14
_space_group_name_Hall '-P 2ybc'
_space_group_name_H-M_alt 'P 1 21/c 1'
_symmetry_cell_setting monoclinic
_symmetry_space_group_name_H-M 'P 1 21/c 1'
_atom_sites_solution_hydrogens geom
_atom_sites_solution_primary direct
_atom_sites_solution_secondary difmap
_audit_creation_method SHELXL-97
_cell_angle_alpha 90.00
_cell_angle_beta 96.5500(15)
_cell_angle_gamma 90.00
_cell_formula_units_Z 4
_cell_length_a 12.6310(3)
_cell_length_b 19.6250(6)
_cell_length_c 16.5810(3)
_cell_measurement_temperature 110(2)
_cell_volume 4083.33(17)
_computing_cell_refinement Denzo
_computing_data_collection 'Collect, Nonius B. V.'
_computing_data_reduction Denzo
_computing_structure_refinement 'SHELXL-97 (Sheldrick, 1997)'
_computing_structure_solution SIR-92
_diffrn_ambient_temperature 110(2)
_diffrn_detector_area_resol_mean '56 microns'
_diffrn_measured_fraction_theta_full 0.974
_diffrn_measured_fraction_theta_max 0.974
_diffrn_measurement_device_type 'Nonius KappaCCD'
_diffrn_measurement_method '1 deg. Phi scans'
_diffrn_radiation_monochromator graphite
_diffrn_radiation_source 'fine-focus sealed tube'
_diffrn_radiation_type MoK\a
_diffrn_radiation_wavelength 0.71073
_diffrn_reflns_av_R_equivalents 0.0000
_diffrn_reflns_av_sigmaI/netI 0.0998
_diffrn_reflns_limit_h_max 16
_diffrn_reflns_limit_h_min 0
_diffrn_reflns_limit_k_max 25
_diffrn_reflns_limit_k_min 0
_diffrn_reflns_limit_l_max 21
_diffrn_reflns_limit_l_min -21
_diffrn_reflns_number 9778
_diffrn_reflns_theta_full 28.20
_diffrn_reflns_theta_max 28.20
_diffrn_reflns_theta_min 2.19
_exptl_absorpt_coefficient_mu 0.308
_exptl_crystal_colour colorless
_exptl_crystal_density_diffrn 1.191
_exptl_crystal_density_method 'not measured'
_exptl_crystal_description prisms
_exptl_crystal_F_000 1576
_refine_diff_density_max 1.343
_refine_diff_density_min -0.874
_refine_diff_density_rms 0.103
_refine_ls_extinction_method none
_refine_ls_goodness_of_fit_ref 0.963
_refine_ls_hydrogen_treatment mixed
_refine_ls_matrix_type full
_refine_ls_number_parameters 462
_refine_ls_number_reflns 9778
_refine_ls_number_restraints 0
_refine_ls_restrained_S_all 0.963
_refine_ls_R_factor_all 0.1154
_refine_ls_R_factor_gt 0.0588
_refine_ls_shift/su_max 0.024
_refine_ls_shift/su_mean 0.001
_refine_ls_structure_factor_coef Fsqd
_refine_ls_weighting_details 'calc w=1/[\s^2^(Fo^2^)+(0.1010P)^2^+0.0000P] where P=(Fo^2^+2Fc^2^)/3'
_refine_ls_weighting_scheme calc
_refine_ls_wR_factor_gt 0.1414
_refine_ls_wR_factor_ref 0.1701
_reflns_number_gt 6066
_reflns_number_total 9778
_reflns_threshold_expression >2sigma(I)
_cod_data_source_file ic052120jsi20051212_023903.cif
_cod_data_source_block mk126
_cod_original_sg_symbol_H-M P21/c
_cod_database_code 4350149

loop_
_symmetry_equiv_pos_as_xyz
'x, y, z'
'-x, y+1/2, -z+1/2'
'-x, -y, -z'
'x, -y-1/2, z-1/2'

loop_
_atom_site_label
_atom_site_type_symbol
_atom_site_fract_x
_atom_site_fract_y
_atom_site_fract_z
_atom_site_U_iso_or_equiv
_atom_site_adp_type
_atom_site_occupancy
_atom_site_symmetry_multiplicity
_atom_site_calc_flag
_atom_site_refinement_flags
_atom_site_disorder_assembly
_atom_site_disorder_group
Zr1 Zr 0.23657(3) 0.298794(17) 0.489795(18) 0.01825(12) Uani 1 1 d . . .
O2 O 0.10191(17) 0.27045(12) 0.53820(12) 0.0200(5) Uani 1 1 d . . .
O3 O 0.37349(18) 0.28822(12) 0.43654(13) 0.0220(5) Uani 1 1 d . . .
O4 O 0.18455(19) 0.38288(12) 0.43663(13) 0.0251(5) Uani 1 1 d . B .
O5 O 0.31198(18) 0.32583(13) 0.59292(13) 0.0244(5) Uani 1 1 d . . .
N6 N 0.1593(2) 0.23045(15) 0.37004(15) 0.0205(6) Uani 1 1 d . . .
N7 N 0.2755(2) 0.17812(15) 0.51791(15) 0.0198(6) Uani 1 1 d . . .
C8 C 0.0566(3) 0.22028(18) 0.57775(18) 0.0208(7) Uani 1 1 d . . .
C9 C -0.0499(3) 0.22476(18) 0.59550(18) 0.0195(7) Uani 1 1 d . . .
C10 C -0.0892(3) 0.17002(19) 0.63682(18) 0.0213(7) Uani 1 1 d . . .
H10 H -0.1606 0.1727 0.6495 0.026 Uiso 1 1 calc R . .
C11 C -0.0311(3) 0.11173(18) 0.66074(18) 0.0199(7) Uani 1 1 d . . .
C12 C 0.0733(3) 0.10900(18) 0.64231(18) 0.0217(7) Uani 1 1 d . . .
H12 H 0.1152 0.0698 0.6572 0.026 Uiso 1 1 calc R . .
C13 C 0.1181(3) 0.16258(18) 0.60241(18) 0.0209(7) Uani 1 1 d . . .
C14 C 0.2374(3) 0.16188(18) 0.59816(18) 0.0198(7) Uani 1 1 d . . .
H14A H 0.2705 0.1949 0.6386 0.024 Uiso 1 1 calc R . .
H14B H 0.2645 0.1161 0.6150 0.024 Uiso 1 1 calc R . .
C15 C 0.4530(3) 0.24579(18) 0.42312(18) 0.0193(7) Uani 1 1 d . . .
C16 C 0.5290(3) 0.26343(18) 0.37119(18) 0.0203(7) Uani 1 1 d . . .
C17 C 0.6035(3) 0.21325(19) 0.35639(19) 0.0240(8) Uani 1 1 d . . .
H17 H 0.6544 0.2243 0.3205 0.029 Uiso 1 1 calc R . .
C18 C 0.6081(3) 0.14866(19) 0.39044(19) 0.0231(8) Uani 1 1 d . . .
C19 C 0.5346(3) 0.13458(18) 0.44507(19) 0.0214(7) Uani 1 1 d . . .
H19 H 0.5362 0.0912 0.4706 0.026 Uiso 1 1 calc R . .
C20 C 0.4593(3) 0.18200(19) 0.46311(19) 0.0223(8) Uani 1 1 d . . .
C21 C 0.3939(3) 0.16853(19) 0.53256(19) 0.0226(7) Uani 1 1 d . . .
H21A H 0.4076 0.1210 0.5507 0.027 Uiso 1 1 calc R . .
H21B H 0.4213 0.1985 0.5782 0.027 Uiso 1 1 calc R . .
C22 C 0.2176(3) 0.1646(2) 0.3722(2) 0.0340(9) Uani 1 1 d . . .
H22A H 0.2899 0.1726 0.3568 0.041 Uiso 1 1 calc R . .
H22B H 0.1801 0.1333 0.3317 0.041 Uiso 1 1 calc R . .
C23 C 0.2267(3) 0.13133(19) 0.45397(19) 0.0260(8) Uani 1 1 d . . .
H23A H 0.1550 0.1176 0.4666 0.031 Uiso 1 1 calc R . .
H23B H 0.2708 0.0897 0.4531 0.031 Uiso 1 1 calc R . .
C24 C 0.0437(3) 0.2167(2) 0.3667(2) 0.0419(11) Uani 1 1 d . . .
H24A H 0.0227 0.1836 0.3235 0.063 Uiso 1 1 calc R . .
H24B H 0.0040 0.2591 0.3554 0.063 Uiso 1 1 calc R . .
H24C H 0.0280 0.1981 0.4188 0.063 Uiso 1 1 calc R . .
C25 C 0.1766(4) 0.2641(2) 0.2926(2) 0.0429(11) Uani 1 1 d . . .
H25A H 0.1462 0.2358 0.2470 0.064 Uiso 1 1 calc R . .
H25B H 0.2532 0.2698 0.2900 0.064 Uiso 1 1 calc R . .
H25C H 0.1418 0.3088 0.2895 0.064 Uiso 1 1 calc R . .
C26 C 0.3864(3) 0.3405(2) 0.6607(2) 0.0291(9) Uani 1 1 d . . .
H26 H 0.3862 0.3020 0.7001 0.035 Uiso 1 1 calc R . .
C27 C 0.3527(3) 0.4048(2) 0.7017(2) 0.0379(10) Uani 1 1 d . . .
H27A H 0.3656 0.4445 0.6683 0.057 Uiso 1 1 calc R . .
H27B H 0.3940 0.4094 0.7552 0.057 Uiso 1 1 calc R . .
H27C H 0.2766 0.4021 0.7082 0.057 Uiso 1 1 calc R . .
C28 C 0.4973(3) 0.3467(3) 0.6354(2) 0.0462(12) Uani 1 1 d . . .
H28A H 0.5154 0.3047 0.6081 0.069 Uiso 1 1 calc R . .
H28B H 0.5486 0.3541 0.6835 0.069 Uiso 1 1 calc R . .
H28C H 0.4997 0.3853 0.5981 0.069 Uiso 1 1 calc R . .
C29 C 0.1766(3) 0.45455(19) 0.4339(2) 0.0261(8) Uani 1 1 d . . .
H29 H 0.1035 0.4668 0.4084 0.031 Uiso 1 1 calc R A 1
C30 C 0.1922(11) 0.4849(6) 0.5167(6) 0.062(4) Uani 0.50 1 d P B 1
H30A H 0.1363 0.4685 0.5482 0.094 Uiso 0.50 1 calc PR B 1
H30B H 0.1884 0.5347 0.5125 0.094 Uiso 0.50 1 calc PR B 1
H30C H 0.2621 0.4715 0.5438 0.094 Uiso 0.50 1 calc PR B 1
C31 C 0.2573(8) 0.4820(6) 0.3802(8) 0.065(4) Uani 0.50 1 d P B 1
H31A H 0.3296 0.4711 0.4047 0.097 Uiso 0.50 1 calc PR B 1
H31B H 0.2494 0.5315 0.3749 0.097 Uiso 0.50 1 calc PR B 1
H31C H 0.2447 0.4609 0.3263 0.097 Uiso 0.50 1 calc PR B 1
C30' C 0.1161(9) 0.4751(5) 0.5061(6) 0.052(3) Uani 0.50 1 d P B 2
H30D H 0.0462 0.4529 0.5008 0.079 Uiso 0.50 1 calc PR B 2
H30E H 0.1066 0.5247 0.5063 0.079 Uiso 0.50 1 calc PR B 2
H30F H 0.1571 0.4609 0.5571 0.079 Uiso 0.50 1 calc PR B 2
C31' C 0.2835(8) 0.4871(5) 0.4384(6) 0.048(3) Uani 0.50 1 d P B 2
H31D H 0.3262 0.4735 0.4890 0.072 Uiso 0.50 1 calc PR B 2
H31E H 0.2754 0.5367 0.4373 0.072 Uiso 0.50 1 calc PR B 2
H31F H 0.3194 0.4724 0.3920 0.072 Uiso 0.50 1 calc PR B 2
C32 C -0.1169(3) 0.28965(18) 0.57638(19) 0.0214(7) Uani 1 1 d . . .
C33 C -0.1254(3) 0.30783(19) 0.4857(2) 0.0254(8) Uani 1 1 d . . .
H33A H -0.1715 0.3478 0.4752 0.038 Uiso 1 1 calc R . .
H33B H -0.1559 0.2692 0.4534 0.038 Uiso 1 1 calc R . .
H33C H -0.0544 0.3181 0.4706 0.038 Uiso 1 1 calc R . .
C34 C -0.0646(3) 0.34850(19) 0.6273(2) 0.0266(8) Uani 1 1 d . . .
H34A H -0.0644 0.3380 0.6851 0.040 Uiso 1 1 calc R . .
H34B H -0.1050 0.3905 0.6145 0.040 Uiso 1 1 calc R . .
H34C H 0.0088 0.3546 0.6149 0.040 Uiso 1 1 calc R . .
C35 C -0.2316(3) 0.2820(2) 0.5981(2) 0.0300(9) Uani 1 1 d . . .
H35A H -0.2299 0.2719 0.6561 0.045 Uiso 1 1 calc R . .
H35B H -0.2672 0.2447 0.5664 0.045 Uiso 1 1 calc R . .
H35C H -0.2707 0.3246 0.5857 0.045 Uiso 1 1 calc R . .
C36 C -0.0807(3) 0.05638(19) 0.71019(19) 0.0227(8) Uani 1 1 d . . .
C37 C -0.0917(3) 0.0860(2) 0.79566(19) 0.0288(8) Uani 1 1 d . . .
H37A H -0.0207 0.0959 0.8236 0.043 Uiso 1 1 calc R . .
H37B H -0.1276 0.0528 0.8273 0.043 Uiso 1 1 calc R . .
H37C H -0.1336 0.1281 0.7901 0.043 Uiso 1 1 calc R . .
C38 C -0.1910(3) 0.0358(2) 0.6691(2) 0.0294(8) Uani 1 1 d . . .
H38A H -0.2367 0.0762 0.6622 0.044 Uiso 1 1 calc R . .
H38B H -0.2228 0.0024 0.7030 0.044 Uiso 1 1 calc R . .
H38C H -0.1838 0.0158 0.6159 0.044 Uiso 1 1 calc R . .
C39 C -0.0118(3) -0.00777(19) 0.7201(2) 0.0292(8) Uani 1 1 d . . .
H39A H -0.0032 -0.0266 0.6665 0.044 Uiso 1 1 calc R . .
H39B H -0.0463 -0.0416 0.7519 0.044 Uiso 1 1 calc R . .
H39C H 0.0583 0.0038 0.7484 0.044 Uiso 1 1 calc R . .
C40 C 0.6903(3) 0.09513(19) 0.3725(2) 0.0250(8) Uani 1 1 d . . .
C41 C 0.7559(3) 0.0729(3) 0.4507(2) 0.0441(11) Uani 1 1 d . . .
H41A H 0.7964 0.1118 0.4749 0.066 Uiso 1 1 calc R . .
H41B H 0.8053 0.0367 0.4388 0.066 Uiso 1 1 calc R . .
H41C H 0.7082 0.0558 0.4888 0.066 Uiso 1 1 calc R . .
C42 C 0.6319(3) 0.0325(2) 0.3327(2) 0.0390(10) Uani 1 1 d . . .
H42A H 0.5833 0.0141 0.3693 0.058 Uiso 1 1 calc R . .
H42B H 0.6841 -0.0023 0.3222 0.058 Uiso 1 1 calc R . .
H42C H 0.5911 0.0461 0.2814 0.058 Uiso 1 1 calc R . .
C43 C 0.7664(3) 0.1214(2) 0.3142(2) 0.0386(10) Uani 1 1 d . . .
H43A H 0.7258 0.1333 0.2622 0.058 Uiso 1 1 calc R . .
H43B H 0.8185 0.0859 0.3056 0.058 Uiso 1 1 calc R . .
H43C H 0.8037 0.1619 0.3375 0.058 Uiso 1 1 calc R . .
C44 C 0.5356(3) 0.33596(19) 0.3372(2) 0.0250(8) Uani 1 1 d . . .
C45 C 0.6284(3) 0.3435(2) 0.2852(2) 0.0399(11) Uani 1 1 d . . .
H45A H 0.6955 0.3319 0.3179 0.060 Uiso 1 1 calc R . .
H45B H 0.6315 0.3906 0.2660 0.060 Uiso 1 1 calc R . .
H45C H 0.6172 0.3127 0.2384 0.060 Uiso 1 1 calc R . .
C46 C 0.5543(3) 0.3869(2) 0.4077(2) 0.0327(9) Uani 1 1 d . . .
H46A H 0.4968 0.3828 0.4424 0.049 Uiso 1 1 calc R . .
H46B H 0.5554 0.4333 0.3861 0.049 Uiso 1 1 calc R . .
H46C H 0.6227 0.3770 0.4397 0.049 Uiso 1 1 calc R . .
C47 C 0.4332(3) 0.3551(2) 0.2832(2) 0.0294(8) Uani 1 1 d . . .
H47A H 0.4209 0.3225 0.2383 0.044 Uiso 1 1 calc R . .
H47B H 0.4405 0.4011 0.2613 0.044 Uiso 1 1 calc R . .
H47C H 0.3729 0.3540 0.3154 0.044 Uiso 1 1 calc R . .

loop_
_atom_site_aniso_label
_atom_site_aniso_U_11
_atom_site_aniso_U_22
_atom_site_aniso_U_33
_atom_site_aniso_U_23
_atom_site_aniso_U_13
_atom_site_aniso_U_12
Zr1 0.01812(19) 0.01723(19) 0.01957(17) 0.00050(13) 0.00285(12) 0.00063(14)
O2 0.0164(12) 0.0198(13) 0.0240(11) 0.0021(10) 0.0039(9) -0.0003(10)
O3 0.0194(13) 0.0226(15) 0.0249(12) 0.0019(9) 0.0064(10) 0.0013(10)
O4 0.0275(14) 0.0174(14) 0.0303(12) 0.0016(10) 0.0034(10) 0.0026(11)
O5 0.0220(13) 0.0276(15) 0.0225(12) -0.0038(10) -0.0020(9) 0.0014(11)
N6 0.0181(15) 0.0238(17) 0.0191(13) -0.0009(11) 0.0006(11) 0.0010(13)
N7 0.0180(15) 0.0210(16) 0.0207(14) -0.0006(11) 0.0040(11) 0.0005(12)
C8 0.0253(19) 0.020(2) 0.0174(15) 0.0020(13) 0.0009(13) -0.0018(15)
C9 0.0205(18) 0.0201(19) 0.0178(15) -0.0010(13) 0.0015(13) 0.0011(14)
C10 0.0190(18) 0.022(2) 0.0224(16) -0.0016(14) 0.0019(13) -0.0002(15)
C11 0.0203(18) 0.021(2) 0.0184(15) -0.0019(13) 0.0025(12) -0.0015(15)
C12 0.0218(18) 0.020(2) 0.0234(16) 0.0012(14) 0.0018(13) 0.0058(15)
C13 0.0224(18) 0.021(2) 0.0197(16) 0.0018(13) 0.0028(13) 0.0029(15)
C14 0.0194(18) 0.021(2) 0.0197(15) 0.0041(13) 0.0055(13) 0.0032(15)
C15 0.0185(17) 0.0191(19) 0.0199(15) -0.0052(13) 0.0012(13) 0.0016(14)
C16 0.0148(17) 0.023(2) 0.0233(16) 0.0004(14) 0.0014(13) -0.0020(15)
C17 0.0206(18) 0.034(2) 0.0179(16) 0.0003(14) 0.0038(13) 0.0002(16)
C18 0.0192(18) 0.029(2) 0.0217(16) -0.0001(14) 0.0022(13) 0.0029(15)
C19 0.0212(18) 0.0169(19) 0.0258(16) 0.0029(13) 0.0012(13) 0.0028(15)
C20 0.0180(18) 0.028(2) 0.0206(16) 0.0027(14) 0.0019(13) 0.0013(15)
C21 0.0179(18) 0.024(2) 0.0259(17) 0.0064(14) 0.0042(13) 0.0038(15)
C22 0.040(2) 0.031(2) 0.0308(19) -0.0039(17) 0.0034(16) -0.0026(19)
C23 0.027(2) 0.021(2) 0.0304(18) -0.0089(15) 0.0060(14) -0.0027(16)
C24 0.034(2) 0.053(3) 0.037(2) -0.0108(19) 0.0018(18) -0.004(2)
C25 0.054(3) 0.048(3) 0.027(2) 0.0015(18) 0.0047(18) -0.019(2)
C26 0.026(2) 0.035(2) 0.0239(17) -0.0050(15) -0.0043(14) -0.0018(17)
C27 0.040(2) 0.042(3) 0.033(2) -0.0145(18) 0.0086(17) -0.009(2)
C28 0.030(2) 0.064(4) 0.044(2) -0.017(2) 0.0007(18) -0.005(2)
C29 0.026(2) 0.018(2) 0.0343(19) 0.0018(15) 0.0007(15) 0.0025(15)
C30 0.111(10) 0.022(6) 0.047(6) -0.003(4) -0.020(7) 0.007(7)
C31 0.041(7) 0.033(6) 0.126(10) 0.040(7) 0.036(7) 0.016(5)
C30' 0.085(8) 0.023(6) 0.055(6) 0.002(4) 0.031(6) 0.007(6)
C31' 0.057(7) 0.016(5) 0.069(6) 0.011(5) -0.002(6) -0.011(4)
C32 0.0187(18) 0.021(2) 0.0244(16) 0.0024(13) 0.0022(13) 0.0035(14)
C33 0.0228(19) 0.025(2) 0.0282(18) 0.0016(14) 0.0004(14) 0.0037(15)
C34 0.027(2) 0.021(2) 0.0318(18) -0.0001(15) 0.0031(15) 0.0057(16)
C35 0.024(2) 0.029(2) 0.037(2) 0.0047(16) 0.0064(16) 0.0050(16)
C36 0.0233(19) 0.021(2) 0.0248(17) 0.0051(14) 0.0079(14) 0.0006(15)
C37 0.032(2) 0.031(2) 0.0250(17) 0.0030(15) 0.0076(15) 0.0047(17)
C38 0.028(2) 0.025(2) 0.0348(19) 0.0061(16) 0.0010(15) -0.0036(17)
C39 0.034(2) 0.021(2) 0.0339(19) 0.0047(15) 0.0078(16) -0.0013(17)
C40 0.0243(19) 0.025(2) 0.0263(17) 0.0016(14) 0.0060(14) 0.0072(16)
C41 0.047(3) 0.053(3) 0.032(2) 0.0038(19) 0.0050(18) 0.024(2)
C42 0.037(2) 0.033(3) 0.047(2) -0.0026(18) 0.0048(18) 0.007(2)
C43 0.036(2) 0.034(3) 0.048(2) 0.0030(19) 0.0134(18) 0.014(2)
C44 0.0220(19) 0.026(2) 0.0279(17) 0.0040(15) 0.0066(14) -0.0014(16)
C45 0.033(2) 0.039(3) 0.051(2) 0.016(2) 0.0211(19) 0.004(2)
C46 0.032(2) 0.027(2) 0.038(2) 0.0027(17) -0.0045(16) -0.0052(18)
C47 0.027(2) 0.027(2) 0.0335(19) 0.0097(16) 0.0006(15) -0.0004(17)

loop_
_atom_type_symbol
_atom_type_description
_atom_type_scat_dispersion_real
_atom_type_scat_dispersion_imag
_atom_type_scat_source
C C 0.0033 0.0016 'International Tables Vol C Tables 4.2.6.8 and 6.1.1.4'
H H 0.0000 0.0000 'International Tables Vol C Tables 4.2.6.8 and 6.1.1.4'
N N 0.0061 0.0033 'International Tables Vol C Tables 4.2.6.8 and 6.1.1.4'
O O 0.0106 0.0060 'International Tables Vol C Tables 4.2.6.8 and 6.1.1.4'
Zr Zr -2.9673 0.5597 'International Tables Vol C Tables 4.2.6.8 and 6.1.1.4'

loop_
_geom_angle_atom_site_label_1
_geom_angle_atom_site_label_2
_geom_angle_atom_site_label_3
_geom_angle
O5 Zr1 O4 105.91(10)
O5 Zr1 O2 94.34(9)
O4 Zr1 O2 98.96(10)
O5 Zr1 O3 93.11(9)
O4 Zr1 O3 98.57(9)
O2 Zr1 O3 158.27(10)
O5 Zr1 N7 91.66(10)
O4 Zr1 N7 162.43(9)
O2 Zr1 N7 79.63(9)
O3 Zr1 N7 79.78(9)
O5 Zr1 N6 163.23(10)
O4 Zr1 N6 90.80(9)
O2 Zr1 N6 84.17(9)
O3 Zr1 N6 82.84(9)
N7 Zr1 N6 71.62(9)
C8 O2 Zr1 144.2(2)
C15 O3 Zr1 145.3(2)
C29 O4 Zr1 151.4(2)
C26 O5 Zr1 167.6(2)
C24 N6 C25 106.9(3)
C24 N6 C22 109.0(3)
C25 N6 C22 106.6(3)
C24 N6 Zr1 115.0(2)
C25 N6 Zr1 111.5(2)
C22 N6 Zr1 107.4(2)
C23 N7 C21 111.3(3)
C23 N7 C14 110.7(3)
C21 N7 C14 104.2(2)
C23 N7 Zr1 113.8(2)
C21 N7 Zr1 109.1(2)
C14 N7 Zr1 107.2(2)
O2 C8 C13 118.6(3)
O2 C8 C9 121.6(3)
C13 C8 C9 119.8(3)
C10 C9 C8 117.1(3)
C10 C9 C32 121.3(3)
C8 C9 C32 121.5(3)
C11 C10 C9 124.5(3)
C11 C10 H10 117.7
C9 C10 H10 117.7
C12 C11 C10 116.9(3)
C12 C11 C36 123.1(3)
C10 C11 C36 119.9(3)
C11 C12 C13 121.5(3)
C11 C12 H12 119.3
C13 C12 H12 119.3
C12 C13 C8 120.2(3)
C12 C13 C14 118.3(3)
C8 C13 C14 120.8(3)
N7 C14 C13 117.4(3)
N7 C14 H14A 107.9
C13 C14 H14A 107.9
N7 C14 H14B 107.9
C13 C14 H14B 107.9
H14A C14 H14B 107.2
O3 C15 C16 121.7(3)
O3 C15 C20 118.3(3)
C16 C15 C20 120.0(3)
C15 C16 C17 117.0(3)
C15 C16 C44 121.6(3)
C17 C16 C44 121.3(3)
C18 C17 C16 124.6(3)
C18 C17 H17 117.7
C16 C17 H17 117.7
C17 C18 C19 116.4(3)
C17 C18 C40 123.1(3)
C19 C18 C40 120.5(3)
C20 C19 C18 122.0(3)
C20 C19 H19 119.0
C18 C19 H19 119.0
C19 C20 C15 119.7(3)
C19 C20 C21 119.6(3)
C15 C20 C21 120.3(3)
N7 C21 C20 118.4(3)
N7 C21 H21A 107.7
C20 C21 H21A 107.7
N7 C21 H21B 107.7
C20 C21 H21B 107.7
H21A C21 H21B 107.1
N6 C22 C23 112.9(3)
N6 C22 H22A 109.0
C23 C22 H22A 109.0
N6 C22 H22B 109.0
C23 C22 H22B 109.0
H22A C22 H22B 107.8
N7 C23 C22 111.1(3)
N7 C23 H23A 109.4
C22 C23 H23A 109.4
N7 C23 H23B 109.4
C22 C23 H23B 109.4
H23A C23 H23B 108.0
N6 C24 H24A 109.5
N6 C24 H24B 109.5
H24A C24 H24B 109.5
N6 C24 H24C 109.5
H24A C24 H24C 109.5
H24B C24 H24C 109.5
N6 C25 H25A 109.5
N6 C25 H25B 109.5
H25A C25 H25B 109.5
N6 C25 H25C 109.5
H25A C25 H25C 109.5
H25B C25 H25C 109.5
O5 C26 C28 110.5(3)
O5 C26 C27 109.4(3)
C28 C26 C27 112.0(3)
O5 C26 H26 108.3
C28 C26 H26 108.3
C27 C26 H26 108.3
C26 C27 H27A 109.5
C26 C27 H27B 109.5
H27A C27 H27B 109.5
C26 C27 H27C 109.5
H27A C27 H27C 109.5
H27B C27 H27C 109.5
C26 C28 H28A 109.5
C26 C28 H28B 109.5
H28A C28 H28B 109.5
C26 C28 H28C 109.5
H28A C28 H28C 109.5
H28B C28 H28C 109.5
O4 C29 C30 111.6(5)
O4 C29 C31' 111.4(5)
C30 C29 C31' 76.0(7)
O4 C29 C31 108.7(5)
C30 C29 C31 111.7(8)
C31' C29 C31 38.3(5)
O4 C29 C30' 106.0(5)
C30 C29 C30' 37.5(6)
C31' C29 C30' 112.0(7)
C31 C29 C30' 141.5(7)
O4 C29 H29 108.2
C30 C29 H29 108.2
C31' C29 H29 134.9
C31 C29 H29 108.2
C30' C29 H29 75.6
C29 C30 H30A 109.5
C29 C30 H30B 109.5
C29 C30 H30C 109.5
C29 C31 H31A 109.5
C29 C31 H31B 109.5
C29 C31 H31C 109.5
C29 C30' H30D 109.5
C29 C30' H30E 109.5
H30D C30' H30E 109.5
C29 C30' H30F 109.5
H30D C30' H30F 109.5
H30E C30' H30F 109.5
C29 C31' H31D 109.5
C29 C31' H31E 109.5
H31D C31' H31E 109.5
C29 C31' H31F 109.5
H31D C31' H31F 109.5
H31E C31' H31F 109.5
C34 C32 C33 110.0(3)
C34 C32 C35 107.5(3)
C33 C32 C35 106.8(3)
C34 C32 C9 108.5(3)
C33 C32 C9 111.6(3)
C35 C32 C9 112.4(3)
C32 C33 H33A 109.5
C32 C33 H33B 109.5
H33A C33 H33B 109.5
C32 C33 H33C 109.5
H33A C33 H33C 109.5
H33B C33 H33C 109.5
C32 C34 H34A 109.5
C32 C34 H34B 109.5
H34A C34 H34B 109.5
C32 C34 H34C 109.5
H34A C34 H34C 109.5
H34B C34 H34C 109.5
C32 C35 H35A 109.5
C32 C35 H35B 109.5
H35A C35 H35B 109.5
C32 C35 H35C 109.5
H35A C35 H35C 109.5
H35B C35 H35C 109.5
C39 C36 C38 108.0(3)
C39 C36 C11 112.2(3)
C38 C36 C11 110.7(3)
C39 C36 C37 108.6(3)
C38 C36 C37 109.5(3)
C11 C36 C37 107.8(3)
C36 C37 H37A 109.5
C36 C37 H37B 109.5
H37A C37 H37B 109.5
C36 C37 H37C 109.5
H37A C37 H37C 109.5
H37B C37 H37C 109.5
C36 C38 H38A 109.5
C36 C38 H38B 109.5
H38A C38 H38B 109.5
C36 C38 H38C 109.5
H38A C38 H38C 109.5
H38B C38 H38C 109.5
C36 C39 H39A 109.5
C36 C39 H39B 109.5
H39A C39 H39B 109.5
C36 C39 H39C 109.5
H39A C39 H39C 109.5
H39B C39 H39C 109.5
C41 C40 C43 108.4(3)
C41 C40 C18 110.3(3)
C43 C40 C18 112.4(3)
C41 C40 C42 108.9(3)
C43 C40 C42 107.7(3)
C18 C40 C42 109.1(3)
C40 C41 H41A 109.5
C40 C41 H41B 109.5
H41A C41 H41B 109.5
C40 C41 H41C 109.5
H41A C41 H41C 109.5
H41B C41 H41C 109.5
C40 C42 H42A 109.5
C40 C42 H42B 109.5
H42A C42 H42B 109.5
C40 C42 H42C 109.5
H42A C42 H42C 109.5
H42B C42 H42C 109.5
C40 C43 H43A 109.5
C40 C43 H43B 109.5
H43A C43 H43B 109.5
C40 C43 H43C 109.5
H43A C43 H43C 109.5
H43B C43 H43C 109.5
C47 C44 C46 109.3(3)
C47 C44 C16 111.3(3)
C46 C44 C16 109.4(3)
C47 C44 C45 107.2(3)
C46 C44 C45 107.7(3)
C16 C44 C45 111.8(3)
C44 C45 H45A 109.5
C44 C45 H45B 109.5
H45A C45 H45B 109.5
C44 C45 H45C 109.5
H45A C45 H45C 109.5
H45B C45 H45C 109.5
C44 C46 H46A 109.5
C44 C46 H46B 109.5
H46A C46 H46B 109.5
C44 C46 H46C 109.5
H46A C46 H46C 109.5
H46B C46 H46C 109.5
C44 C47 H47A 109.5
C44 C47 H47B 109.5
H47A C47 H47B 109.5
C44 C47 H47C 109.5
H47A C47 H47C 109.5
H47B C47 H47C 109.5

loop_
_geom_bond_atom_site_label_1
_geom_bond_atom_site_label_2
_geom_bond_distance
Zr1 O5 1.934(2)
Zr1 O4 1.949(2)
Zr1 O2 2.039(2)
Zr1 O3 2.040(2)
Zr1 N7 2.453(3)
Zr1 N6 2.501(3)
O2 C8 1.346(4)
O3 C15 1.343(4)
O4 C29 1.410(4)
O5 C26 1.410(4)
N6 C24 1.479(5)
N6 C25 1.482(4)
N6 C22 1.485(5)
N7 C23 1.483(4)
N7 C21 1.499(4)
N7 C14 1.500(4)
C8 C13 1.407(5)
C8 C9 1.412(5)
C9 C10 1.396(5)
C9 C32 1.542(5)
C10 C11 1.392(5)
C10 H10 0.9500
C11 C12 1.388(4)
C11 C36 1.537(5)
C12 C13 1.396(5)
C12 H12 0.9500
C13 C14 1.516(4)
C14 H14A 0.9900
C14 H14B 0.9900
C15 C16 1.403(4)
C15 C20 1.415(5)
C16 C17 1.403(5)
C16 C44 1.537(5)
C17 C18 1.386(5)
C17 H17 0.9500
C18 C19 1.397(4)
C18 C40 1.530(5)
C19 C20 1.387(5)
C19 H19 0.9500
C20 C21 1.515(4)
C21 H21A 0.9900
C21 H21B 0.9900
C22 C23 1.497(5)
C22 H22A 0.9900
C22 H22B 0.9900
C23 H23A 0.9900
C23 H23B 0.9900
C24 H24A 0.9800
C24 H24B 0.9800
C24 H24C 0.9800
C25 H25A 0.9800
C25 H25B 0.9800
C25 H25C 0.9800
C26 C28 1.512(5)
C26 C27 1.517(5)
C26 H26 1.0000
C27 H27A 0.9800
C27 H27B 0.9800
C27 H27C 0.9800
C28 H28A 0.9800
C28 H28B 0.9800
C28 H28C 0.9800
C29 C30 1.488(10)
C29 C31' 1.488(11)
C29 C31 1.526(10)
C29 C30' 1.545(10)
C29 H29 1.0000
C30 H30A 0.9800
C30 H30B 0.9800
C30 H30C 0.9800
C31 H31A 0.9800
C31 H31B 0.9800
C31 H31C 0.9800
C30' H30D 0.9800
C30' H30E 0.9800
C30' H30F 0.9800
C31' H31D 0.9800
C31' H31E 0.9800
C31' H31F 0.9800
C32 C34 1.535(5)
C32 C33 1.538(4)
C32 C35 1.540(5)
C33 H33A 0.9800
C33 H33B 0.9800
C33 H33C 0.9800
C34 H34A 0.9800
C34 H34B 0.9800
C34 H34C 0.9800
C35 H35A 0.9800
C35 H35B 0.9800
C35 H35C 0.9800
C36 C39 1.529(5)
C36 C38 1.532(5)
C36 C37 1.553(4)
C37 H37A 0.9800
C37 H37B 0.9800
C37 H37C 0.9800
C38 H38A 0.9800
C38 H38B 0.9800
C38 H38C 0.9800
C39 H39A 0.9800
C39 H39B 0.9800
C39 H39C 0.9800
C40 C41 1.521(5)
C40 C43 1.528(5)
C40 C42 1.542(6)
C41 H41A 0.9800
C41 H41B 0.9800
C41 H41C 0.9800
C42 H42A 0.9800
C42 H42B 0.9800
C42 H42C 0.9800
C43 H43A 0.9800
C43 H43B 0.9800
C43 H43C 0.9800
C44 C47 1.533(5)
C44 C46 1.537(5)
C44 C45 1.539(5)
C45 H45A 0.9800
C45 H45B 0.9800
C45 H45C 0.9800
C46 H46A 0.9800
C46 H46B 0.9800
C46 H46C 0.9800
C47 H47A 0.9800
C47 H47B 0.9800
C47 H47C 0.9800
